data_2216400
loop_
_publ_author_name
'Sluch, Ilya M.'
'Slaughter, LeGrande M.'

_publ_section_title <i>trans</i>-Diaquadichloridobis(<i>N</i>,<i>N</i>-dimethylformamide-\k<i>O</i>)manganese(II)
_journal_coeditor_code CV2357
_journal_issue 12
_journal_name_full 'Acta Crystallographica Section E'
_journal_page_first m3095
_journal_page_last m3095
_journal_paper_doi 10.1107/S1600536807059508
_journal_volume 63
_journal_year 2007
_chemical_formula_iupac '[Mn Cl2 (C3 H7 N O)2 (H2 O)2]'
_chemical_formula_moiety 'C6 H18 Cl2 Mn N2 O4'
_chemical_formula_structural 'Cl2 (H2 O)2 (C3 H7 N O)2 Mn'
_chemical_formula_sum 'C6 H18 Cl2 Mn N2 O4'
_chemical_formula_weight 308.06
_chemical_melting_point .362E-305
_chemical_name_systematic
;
<i>trans</i>-Diaquadichloridobis(<i>N</i>,<i>N</i>-dimethylformamide-\
\k<i>O</i>)manganese(II)
;
_space_group_IT_number 2
_symmetry_cell_setting triclinic
_symmetry_space_group_name_Hall '-P 1'
_symmetry_space_group_name_H-M 'P -1'
_cell_angle_alpha 110.5390(10)
_cell_angle_beta 105.4310(10)
_cell_angle_gamma 94.7320(10)
_cell_formula_units_Z 1
_cell_length_a 6.12240(10)
_cell_length_b 6.80210(10)
_cell_length_c 8.70560(10)
_cell_measurement_reflns_used 5092
_cell_measurement_temperature 298(2)
_cell_measurement_theta_max 40.38
_cell_measurement_theta_min 2.63
_cell_volume 320.992(9)
_computing_cell_refinement 'SAINT (Bruker, 2006)'
_computing_data_collection 'APEX2 (Bruker, 2006)'
_computing_data_reduction 'SAINT (Bruker, 2006)'
_computing_molecular_graphics 'SHELXTL (Sheldrick, 2000)'
_computing_publication_material 'SHELXTL (Sheldrick, 2000)'
_computing_structure_refinement 'SHELXTL (Sheldrick, 2000)'
_computing_structure_solution 'SHELXTL (Sheldrick, 2000)'
_diffrn_ambient_temperature 298(2)
_diffrn_detector_area_resol_mean 0.75
_diffrn_measured_fraction_theta_full 0.992
_diffrn_measured_fraction_theta_max 0.992
_diffrn_measurement_device_type 'Bruker SMART APEX II CCD'
_diffrn_measurement_method 'phi and omega scans'
_diffrn_radiation_monochromator graphite
_diffrn_radiation_source 'fine-focus sealed tube'
_diffrn_radiation_type MoK\a
_diffrn_radiation_wavelength 0.71073
_diffrn_reflns_av_R_equivalents 0.0162
_diffrn_reflns_av_sigmaI/netI 0.0116
_diffrn_reflns_limit_h_max 9
_diffrn_reflns_limit_h_min -9
_diffrn_reflns_limit_k_max 10
_diffrn_reflns_limit_k_min -10
_diffrn_reflns_limit_l_max 13
_diffrn_reflns_limit_l_min -13
_diffrn_reflns_number 10584
_diffrn_reflns_theta_full 33.13
_diffrn_reflns_theta_max 33.13
_diffrn_reflns_theta_min 2.63
_diffrn_standards_number 0
_exptl_absorpt_coefficient_mu 1.441
_exptl_absorpt_correction_T_max 0.7463
_exptl_absorpt_correction_T_min 0.5337
_exptl_absorpt_correction_type multi-scan
_exptl_absorpt_process_details '(SADABS; Sheldrick, 2000)'
_exptl_crystal_colour 'light pink'
_exptl_crystal_density_diffrn 1.594
_exptl_crystal_density_method 'not measured'
_exptl_crystal_description block
_exptl_crystal_F_000 159
_exptl_crystal_size_max 0.48
_exptl_crystal_size_mid 0.25
_exptl_crystal_size_min 0.20
_refine_diff_density_max 0.277
_refine_diff_density_min -0.194
_refine_ls_extinction_method none
_refine_ls_goodness_of_fit_ref 1.064
_refine_ls_hydrogen_treatment mixed
_refine_ls_matrix_type full
_refine_ls_number_parameters 79
_refine_ls_number_reflns 2435
_refine_ls_number_restraints 2
_refine_ls_restrained_S_all 1.065
_refine_ls_R_factor_all 0.0185
_refine_ls_R_factor_gt 0.0170
_refine_ls_shift/su_max 0.001
_refine_ls_shift/su_mean 0.000
_refine_ls_structure_factor_coef Fsqd
_refine_ls_weighting_details 'calc w=1/[\s^2^(Fo^2^)+(0.0303P)^2^+0.0323P] where P=(Fo^2^+2Fc^2^)/3'
_refine_ls_weighting_scheme calc
_refine_ls_wR_factor_gt 0.0492
_refine_ls_wR_factor_ref 0.0506
_reflns_number_gt 2300
_reflns_number_total 2435
_reflns_threshold_expression I>2\s(I)
_cod_data_source_file cv2357.cif
_cod_data_source_block I
_cod_original_cell_volume 320.992(8)
_cod_database_code 2216400
_cod_database_fobs_code 2216400

loop_
_symmetry_equiv_pos_as_xyz
'x, y, z'
'-x, -y, -z'

loop_
_atom_site_type_symbol
_atom_site_label
_atom_site_fract_x
_atom_site_fract_y
_atom_site_fract_z
_atom_site_U_iso_or_equiv
_atom_site_adp_type
_atom_site_calc_flag
_atom_site_refinement_flags
_atom_site_occupancy
Mn Mn1 0.5000 0.5000 0.5000 0.02292(5) Uani d S 1
Cl Cl1 0.73368(3) 0.20741(3) 0.43902(2) 0.03151(5) Uani d . 1
O O1 0.72383(10) 0.71285(10) 0.43607(9) 0.03632(13) Uani d D 1
H H11 0.8667(15) 0.729(2) 0.4685(17) 0.054 Uiso d D 1
H H12 0.691(2) 0.8319(16) 0.4380(17) 0.054 Uiso d D 1
O O2 0.71479(10) 0.63553(10) 0.77117(7) 0.03374(12) Uani d . 1
C C1 0.92887(12) 0.66040(12) 0.82274(9) 0.02796(13) Uani d . 1
H H1 1.0043 0.6194 0.7402 0.034 Uiso calc R 1
N N1 1.05599(11) 0.74139(10) 0.98734(8) 0.02987(12) Uani d . 1
C C2 0.94941(19) 0.80913(15) 1.12328(10) 0.04124(18) Uani d . 1
H H21 0.8188 0.8697 1.0868 0.062 Uiso calc PR 0.494(15)
H H22 1.0597 0.9145 1.2264 0.062 Uiso calc PR 0.494(15)
H H23 0.8994 0.6879 1.1463 0.062 Uiso calc PR 0.494(15)
H H24 1.0332 0.7783 1.2196 0.062 Uiso calc PR 0.506(15)
H H25 0.7922 0.7336 1.0800 0.062 Uiso calc PR 0.506(15)
H H26 0.9525 0.9602 1.1600 0.062 Uiso calc PR 0.506(15)
C C3 1.30653(16) 0.76926(19) 1.03786(14) 0.0492(2) Uani d . 1
H H31 1.3537 0.7207 0.9362 0.074 Uiso calc R 1
H H32 1.3573 0.6875 1.1062 0.074 Uiso calc R 1
H H33 1.3739 0.9179 1.1045 0.074 Uiso calc R 1

loop_
_atom_site_aniso_label
_atom_site_aniso_U_11
_atom_site_aniso_U_22
_atom_site_aniso_U_33
_atom_site_aniso_U_12
_atom_site_aniso_U_13
_atom_site_aniso_U_23
Mn1 0.01952(7) 0.02749(8) 0.01909(7) 0.00350(5) 0.00352(4) 0.00810(5)
Cl1 0.02622(8) 0.03127(9) 0.03567(9) 0.00895(6) 0.00892(6) 0.01130(7)
O1 0.0272(3) 0.0381(3) 0.0503(3) 0.0061(2) 0.0137(2) 0.0240(3)
O2 0.0293(2) 0.0414(3) 0.0225(2) 0.0053(2) 0.00112(18) 0.0085(2)
C1 0.0300(3) 0.0289(3) 0.0214(3) 0.0024(2) 0.0043(2) 0.0091(2)
N1 0.0294(3) 0.0306(3) 0.0227(2) 0.0009(2) 0.0000(2) 0.0096(2)
C2 0.0568(5) 0.0390(4) 0.0228(3) 0.0113(4) 0.0092(3) 0.0082(3)
C3 0.0294(4) 0.0592(6) 0.0472(5) -0.0032(4) -0.0046(3) 0.0217(4)

loop_
_atom_type_symbol
_atom_type_description
_atom_type_scat_dispersion_real
_atom_type_scat_dispersion_imag
_atom_type_scat_source
C C 0.0033 0.0016 'International Tables Vol C Tables 4.2.6.8 and 6.1.1.4'
H H 0.0000 0.0000 'International Tables Vol C Tables 4.2.6.8 and 6.1.1.4'
N N 0.0061 0.0033 'International Tables Vol C Tables 4.2.6.8 and 6.1.1.4'
O O 0.0106 0.0060 'International Tables Vol C Tables 4.2.6.8 and 6.1.1.4'
Cl Cl 0.1484 0.1585 'International Tables Vol C Tables 4.2.6.8 and 6.1.1.4'
Mn Mn 0.3368 0.7283 'International Tables Vol C Tables 4.2.6.8 and 6.1.1.4'

loop_
_geom_angle_atom_site_label_1
_geom_angle_atom_site_label_2
_geom_angle_atom_site_label_3
_geom_angle_site_symmetry_1
_geom_angle_site_symmetry_3
_geom_angle
O2 Mn1 O2 2_666 . 180.0
O2 Mn1 O1 2_666 . 88.54(2)
O2 Mn1 O1 . . 91.46(2)
O2 Mn1 O1 2_666 2_666 91.46(2)
O2 Mn1 O1 . 2_666 88.54(2)
O1 Mn1 O1 . 2_666 180.0
O2 Mn1 Cl1 2_666 2_666 89.920(17)
O2 Mn1 Cl1 . 2_666 90.081(17)
O1 Mn1 Cl1 . 2_666 87.097(17)
O1 Mn1 Cl1 2_666 2_666 92.903(17)
O2 Mn1 Cl1 2_666 . 90.080(17)
O2 Mn1 Cl1 . . 89.920(17)
O1 Mn1 Cl1 . . 92.903(17)
O1 Mn1 Cl1 2_666 . 87.096(17)
Cl1 Mn1 Cl1 2_666 . 180.000(6)
Mn1 O1 H11 . . 122.5(10)
Mn1 O1 H12 . . 119.7(10)
H11 O1 H12 . . 107.3(13)
C1 O2 Mn1 . . 124.95(5)
O2 C1 N1 . . 124.15(7)
O2 C1 H1 . . 117.9
N1 C1 H1 . . 117.9
C1 N1 C2 . . 120.85(7)
C1 N1 C3 . . 121.02(8)
C2 N1 C3 . . 118.12(7)
N1 C2 H21 . . 109.5
N1 C2 H22 . . 109.5
H21 C2 H22 . . 109.5
N1 C2 H23 . . 109.5
H21 C2 H23 . . 109.5
H22 C2 H23 . . 109.5
N1 C2 H24 . . 109.5
H21 C2 H24 . . 141.1
H22 C2 H24 . . 56.3
H23 C2 H24 . . 56.3
N1 C2 H25 . . 109.5
H21 C2 H25 . . 56.3
H22 C2 H25 . . 141.1
H23 C2 H25 . . 56.3
H24 C2 H25 . . 109.5
N1 C2 H26 . . 109.5
H21 C2 H26 . . 56.3
H22 C2 H26 . . 56.3
H23 C2 H26 . . 141.1
H24 C2 H26 . . 109.5
H25 C2 H26 . . 109.5
N1 C3 H31 . . 109.5
N1 C3 H32 . . 109.5
H31 C3 H32 . . 109.5
N1 C3 H33 . . 109.5
H31 C3 H33 . . 109.5
H32 C3 H33 . . 109.5

loop_
_geom_bond_atom_site_label_1
_geom_bond_atom_site_label_2
_geom_bond_site_symmetry_2
_geom_bond_distance
Mn1 O2 2_666 2.1847(5)
Mn1 O2 . 2.1847(5)
Mn1 O1 . 2.2199(6)
Mn1 O1 2_666 2.2199(6)
Mn1 Cl1 2_666 2.53419(17)
Mn1 Cl1 . 2.53423(17)
O1 H11 . 0.830(8)
O1 H12 . 0.846(8)
O2 C1 . 1.2430(9)
C1 N1 . 1.3208(9)
C1 H1 . 0.9300
N1 C2 . 1.4549(12)
N1 C3 . 1.4549(11)
C2 H21 . 0.9600
C2 H22 . 0.9600
C2 H23 . 0.9600
C2 H24 . 0.9600
C2 H25 . 0.9600
C2 H26 . 0.9600
C3 H31 . 0.9600
C3 H32 . 0.9600
C3 H33 . 0.9600

loop_
_geom_hbond_atom_site_label_D
_geom_hbond_atom_site_label_H
_geom_hbond_atom_site_label_A
_geom_hbond_site_symmetry_A
_geom_hbond_distance_DH
_geom_hbond_distance_HA
_geom_hbond_distance_DA
_geom_hbond_angle_DHA
O1 H11 Cl1 2_766 0.830(8) 2.314(9) 3.1424(6) 177.2(13)
O1 H12 Cl1 1_565 0.846(8) 2.543(9) 3.3505(6) 159.9(13)

loop_
_geom_torsion_atom_site_label_1
_geom_torsion_atom_site_label_2
_geom_torsion_atom_site_label_3
_geom_torsion_atom_site_label_4
_geom_torsion_site_symmetry_1
_geom_torsion
O1 Mn1 O2 C1 . -48.73(7)
O1 Mn1 O2 C1 2_666 131.27(7)
Cl1 Mn1 O2 C1 2_666 -135.83(6)
Cl1 Mn1 O2 C1 . 44.17(6)
Mn1 O2 C1 N1 . -179.54(5)
O2 C1 N1 C2 . -0.08(12)
O2 C1 N1 C3 . -178.88(8)
